data_1554494
loop_
_publ_author_name
'Chang, Yu-Che'
'Prakash, Sekar'
'Cheng, Chien-Hong'

_publ_section_title
;
 ReI-Catalyzed highly regio- and stereoselective C--H addition to terminal
 and internal alkynes
;
_journal_issue 4
_journal_name_full 'Organic Chemistry Frontiers'
_journal_page_first 432
_journal_paper_doi 10.1039/C8QO01068D
_journal_volume 6
_journal_year 2019
_chemical_formula_sum 'C22 H19 N3'
_chemical_formula_weight 325.40
_space_group_crystal_system monoclinic
_space_group_IT_number 14
_space_group_name_Hall '-P 2ybc'
_space_group_name_H-M_alt 'P 1 21/c 1'
_atom_sites_solution_hydrogens geom
_audit_creation_method SHELXL-2014/6
_audit_update_record
;
2018-03-22 deposited with the CCDC.
2018-11-01 downloaded from the CCDC.
;
_cell_angle_alpha 90
_cell_angle_beta 91.535(3)
_cell_angle_gamma 90
_cell_formula_units_Z 4
_cell_length_a 10.5762(7)
_cell_length_b 7.8869(6)
_cell_length_c 19.9879(16)
_cell_measurement_reflns_used 4321
_cell_measurement_temperature 100(2)
_cell_measurement_theta_max 26.2830
_cell_measurement_theta_min 2.7765
_cell_volume 1666.7(2)
_computing_cell_refinement 'SAINT V8.34A (Bruker AXS Inc., 2013)'
_computing_data_collection 'Bruker APEX2'
_computing_data_reduction 'SAINT V8.34A (Bruker AXS Inc., 2013)'
_computing_molecular_graphics 'Bruker SHELXTL'
_computing_publication_material 'Bruker SHELXTL'
_computing_structure_refinement 'SHELXL-2014/6 (Sheldrick, 2014)'
_diffrn_ambient_temperature 100(2)
_diffrn_detector_area_resol_mean 8.3333
_diffrn_measured_fraction_theta_full 0.998
_diffrn_measured_fraction_theta_max 0.995
_diffrn_measurement_device_type 'Bruker APEX-II CCD'
_diffrn_measurement_method '\f and \w scans'
_diffrn_radiation_type MoK\a
_diffrn_radiation_wavelength 0.71073
_diffrn_reflns_av_R_equivalents 0.0335
_diffrn_reflns_av_unetI/netI 0.0325
_diffrn_reflns_Laue_measured_fraction_full 0.998
_diffrn_reflns_Laue_measured_fraction_max 0.995
_diffrn_reflns_limit_h_max 11
_diffrn_reflns_limit_h_min -13
_diffrn_reflns_limit_k_max 9
_diffrn_reflns_limit_k_min -9
_diffrn_reflns_limit_l_max 25
_diffrn_reflns_limit_l_min -24
_diffrn_reflns_number 13644
_diffrn_reflns_point_group_measured_fraction_full 0.998
_diffrn_reflns_point_group_measured_fraction_max 0.995
_diffrn_reflns_theta_full 25.242
_diffrn_reflns_theta_max 26.423
_diffrn_reflns_theta_min 2.038
_exptl_absorpt_coefficient_mu 0.078
_exptl_absorpt_correction_T_max 0.9485
_exptl_absorpt_correction_T_min 0.8664
_exptl_absorpt_correction_type multi-scan
_exptl_absorpt_process_details 'SADABS V2014/4 (Bruker AXS Inc.)'
_exptl_crystal_colour colorless
_exptl_crystal_density_diffrn 1.297
_exptl_crystal_density_meas ?
_exptl_crystal_density_method 'not measured'
_exptl_crystal_description tabullar
_exptl_crystal_F_000 688
_exptl_crystal_size_max 0.20
_exptl_crystal_size_mid 0.10
_exptl_crystal_size_min 0.03
_refine_diff_density_max 0.189
_refine_diff_density_min -0.190
_refine_diff_density_rms 0.040
_refine_ls_extinction_method none
_refine_ls_goodness_of_fit_ref 1.050
_refine_ls_hydrogen_treatment constr
_refine_ls_matrix_type full
_refine_ls_number_parameters 227
_refine_ls_number_reflns 3412
_refine_ls_number_restraints 0
_refine_ls_restrained_S_all 1.050
_refine_ls_R_factor_all 0.0480
_refine_ls_R_factor_gt 0.0377
_refine_ls_shift/su_max 0.000
_refine_ls_shift/su_mean 0.000
_refine_ls_structure_factor_coef Fsqd
_refine_ls_weighting_details 'w=1/[\s^2^(Fo^2^)+(0.0325P)^2^+0.6081P] where P=(Fo^2^+2Fc^2^)/3'
_refine_ls_weighting_scheme calc
_refine_ls_wR_factor_gt 0.0832
_refine_ls_wR_factor_ref 0.0897
_reflns_Friedel_coverage 0.000
_reflns_number_gt 2836
_reflns_number_total 3412
_reflns_threshold_expression 'I > 2\s(I)'
_cod_data_source_file c8qo01068d2.cif
_cod_data_source_block 180303LT_0m
_cod_depositor_comments
;
The following automatic conversions were performed:

data item '_exptl_crystal_density_meas' value 'not measured' was
changed to '?' -- the value is perceived as not measured.

Automatic conversion script
Id: cif_fix_values 6909 2019-04-08 15:41:33Z antanas 
;
_cod_original_sg_symbol_H-M 'P 21/c'
_cod_database_code 1554494
_shelx_space_group_comment
;
The symmetry employed for this shelxl refinement is uniquely defined
by the following loop, which should always be used as a source of
symmetry information in preference to the above space-group names.
They are only intended as comments.
;
_shelxl_version_number 2014/6

loop_
_space_group_symop_operation_xyz
'x, y, z'
'-x, y+1/2, -z+1/2'
'-x, -y, -z'
'x, -y-1/2, z-1/2'

loop_
_atom_site_label
_atom_site_type_symbol
_atom_site_fract_x
_atom_site_fract_y
_atom_site_fract_z
_atom_site_U_iso_or_equiv
_atom_site_adp_type
_atom_site_occupancy
_atom_site_site_symmetry_order
_atom_site_calc_flag
_atom_site_refinement_flags_posn
_atom_site_refinement_flags_adp
N1 N 0.61711(10) 0.75878(14) 0.17384(5) 0.0205(3) Uani 1 1 d . .
N2 N 0.66803(9) 0.64589(13) 0.27934(5) 0.0162(2) Uani 1 1 d . .
N3 N 0.46317(10) 0.61058(15) 0.23688(6) 0.0222(3) Uani 1 1 d . .
C1 C 0.40468(13) 0.73464(19) 0.13215(7) 0.0286(3) Uani 1 1 d . .
H1 H 0.3423 0.7586 0.0984 0.034 Uiso 1 1 calc R U
C2 C 0.52774(13) 0.78961(18) 0.12704(7) 0.0258(3) Uani 1 1 d . .
H3 H 0.5499 0.8522 0.0885 0.031 Uiso 1 1 calc R U
C3 C 0.57825(11) 0.67183(16) 0.22643(6) 0.0172(3) Uani 1 1 d . .
C4 C 0.79950(11) 0.62547(15) 0.27226(6) 0.0158(3) Uani 1 1 d . .
C5 C 0.85111(11) 0.53818(15) 0.21416(6) 0.0152(3) Uani 1 1 d . .
C6 C 0.78392(11) 0.41306(15) 0.18481(6) 0.0167(3) Uani 1 1 d . .
H9 H 0.7076 0.3834 0.2059 0.020 Uiso 1 1 calc R U
C7 C 0.81255(11) 0.31585(16) 0.12437(6) 0.0165(3) Uani 1 1 d . .
C8 C 0.86062(12) 0.39199(17) 0.06755(6) 0.0192(3) Uani 1 1 d . .
H10 H 0.8806 0.5094 0.0685 0.023 Uiso 1 1 calc R U
C9 C 0.87978(12) 0.29997(18) 0.00978(7) 0.0228(3) Uani 1 1 d . .
H11 H 0.9127 0.3545 -0.0284 0.027 Uiso 1 1 calc R U
C10 C 0.85109(12) 0.12842(18) 0.00740(7) 0.0234(3) Uani 1 1 d . .
H2 H 0.8646 0.0648 -0.0321 0.028 Uiso 1 1 calc R U
C11 C 0.37673(13) 0.64374(19) 0.18833(7) 0.0266(3) Uani 1 1 d . .
H19 H 0.2930 0.6027 0.1930 0.032 Uiso 1 1 calc R U
C12 C 0.64785(12) 0.70846(15) 0.34382(6) 0.0167(3) Uani 1 1 d . .
C13 C 0.76674(12) 0.72917(15) 0.37580(6) 0.0167(3) Uani 1 1 d . .
C14 C 0.85978(12) 0.67532(16) 0.32980(6) 0.0171(3) Uani 1 1 d . .
H14 H 0.9487 0.6745 0.3381 0.021 Uiso 1 1 calc R U
C15 C 0.98287(11) 0.59060(16) 0.19556(6) 0.0175(3) Uani 1 1 d . .
H5 H 1.0170 0.5055 0.1644 0.021 Uiso 1 1 calc R U
H4 H 1.0379 0.5911 0.2364 0.021 Uiso 1 1 calc R U
C16 C 0.98807(13) 0.76500(16) 0.16280(7) 0.0228(3) Uani 1 1 d . .
H6 H 0.9430 0.7615 0.1193 0.034 Uiso 1 1 calc R U
H7 H 1.0765 0.7969 0.1564 0.034 Uiso 1 1 calc R U
H8 H 0.9480 0.8487 0.1917 0.034 Uiso 1 1 calc R U
C17 C 0.78303(11) 0.14248(16) 0.12108(7) 0.0188(3) Uani 1 1 d . .
H13 H 0.7493 0.0875 0.1589 0.023 Uiso 1 1 calc R U
C18 C 0.80263(12) 0.05101(17) 0.06332(7) 0.0221(3) Uani 1 1 d . .
H12 H 0.7826 -0.0664 0.0620 0.026 Uiso 1 1 calc R U
C19 C 0.77252(12) 0.79368(16) 0.44107(7) 0.0197(3) Uani 1 1 d . .
H18 H 0.8518 0.8091 0.4637 0.024 Uiso 1 1 calc R U
C20 C 0.66154(13) 0.83460(17) 0.47203(7) 0.0223(3) Uani 1 1 d . .
H17 H 0.6648 0.8794 0.5162 0.027 Uiso 1 1 calc R U
C21 C 0.54426(13) 0.81096(17) 0.43931(7) 0.0221(3) Uani 1 1 d . .
H16 H 0.4691 0.8387 0.4619 0.027 Uiso 1 1 calc R U
C22 C 0.53548(12) 0.74807(16) 0.37483(7) 0.0199(3) Uani 1 1 d . .
H15 H 0.4558 0.7325 0.3526 0.024 Uiso 1 1 calc R U

loop_
_atom_site_aniso_label
_atom_site_aniso_U_11
_atom_site_aniso_U_22
_atom_site_aniso_U_33
_atom_site_aniso_U_23
_atom_site_aniso_U_13
_atom_site_aniso_U_12
N1 0.0218(6) 0.0210(6) 0.0188(6) 0.0001(5) 0.0015(5) 0.0035(5)
N2 0.0129(5) 0.0201(5) 0.0156(5) -0.0007(4) 0.0005(4) 0.0003(4)
N3 0.0166(5) 0.0270(6) 0.0229(6) -0.0033(5) -0.0015(5) -0.0011(5)
C1 0.0247(7) 0.0364(8) 0.0241(8) -0.0062(6) -0.0088(6) 0.0100(6)
C2 0.0303(8) 0.0280(7) 0.0191(7) -0.0003(6) -0.0004(6) 0.0085(6)
C3 0.0159(6) 0.0174(6) 0.0182(7) -0.0034(5) 0.0015(5) 0.0030(5)
C4 0.0126(6) 0.0149(6) 0.0199(7) 0.0021(5) 0.0016(5) -0.0006(5)
C5 0.0140(6) 0.0147(6) 0.0169(6) 0.0031(5) -0.0003(5) 0.0031(5)
C6 0.0133(6) 0.0168(6) 0.0202(7) 0.0023(5) 0.0026(5) 0.0009(5)
C7 0.0099(6) 0.0191(6) 0.0204(7) -0.0014(5) -0.0015(5) 0.0016(5)
C8 0.0176(6) 0.0176(6) 0.0223(7) -0.0008(5) -0.0004(5) -0.0003(5)
C9 0.0208(7) 0.0274(7) 0.0201(7) -0.0002(6) 0.0019(6) -0.0001(6)
C10 0.0207(7) 0.0255(7) 0.0240(7) -0.0070(6) -0.0009(6) 0.0044(6)
C11 0.0155(6) 0.0351(8) 0.0289(8) -0.0087(6) -0.0034(6) 0.0016(6)
C12 0.0197(6) 0.0142(6) 0.0163(6) 0.0014(5) 0.0010(5) 0.0003(5)
C13 0.0175(6) 0.0136(6) 0.0189(7) 0.0018(5) 0.0002(5) -0.0001(5)
C14 0.0139(6) 0.0167(6) 0.0207(7) 0.0000(5) -0.0005(5) -0.0008(5)
C15 0.0152(6) 0.0182(6) 0.0191(7) -0.0011(5) 0.0014(5) -0.0004(5)
C16 0.0260(7) 0.0186(7) 0.0241(7) -0.0013(5) 0.0059(6) -0.0043(6)
C17 0.0144(6) 0.0192(6) 0.0227(7) 0.0006(5) 0.0000(5) 0.0002(5)
C18 0.0193(6) 0.0171(6) 0.0296(8) -0.0038(6) -0.0034(6) 0.0010(5)
C19 0.0208(7) 0.0192(6) 0.0190(7) -0.0003(5) -0.0036(5) -0.0006(5)
C20 0.0276(7) 0.0224(7) 0.0170(7) -0.0012(5) 0.0021(6) 0.0005(6)
C21 0.0210(7) 0.0241(7) 0.0217(7) 0.0003(6) 0.0068(6) 0.0024(6)
C22 0.0158(6) 0.0223(7) 0.0215(7) 0.0018(5) 0.0014(5) 0.0004(5)

loop_
_atom_type_symbol
_atom_type_description
_atom_type_scat_dispersion_real
_atom_type_scat_dispersion_imag
_atom_type_scat_source
C C 0.0033 0.0016 'International Tables Vol C Tables 4.2.6.8 and 6.1.1.4'
H H 0.0000 0.0000 'International Tables Vol C Tables 4.2.6.8 and 6.1.1.4'
N N 0.0061 0.0033 'International Tables Vol C Tables 4.2.6.8 and 6.1.1.4'

loop_
_geom_angle_atom_site_label_1
_geom_angle_atom_site_label_2
_geom_angle_atom_site_label_3
_geom_angle
C3 N1 C2 114.85(12)
C12 N2 C4 107.90(10)
C12 N2 C3 121.33(10)
C4 N2 C3 125.74(10)
C3 N3 C11 115.10(12)
C11 C1 C2 116.74(13)
C11 C1 H1 121.6
C2 C1 H1 121.6
N1 C2 C1 122.91(13)
N1 C2 H3 118.5
C1 C2 H3 118.5
N1 C3 N3 127.92(12)
N1 C3 N2 116.71(11)
N3 C3 N2 115.32(11)
C14 C4 N2 108.87(11)
C14 C4 C5 129.03(11)
N2 C4 C5 121.43(11)
C6 C5 C4 119.14(11)
C6 C5 C15 125.12(11)
C4 C5 C15 115.58(11)
C5 C6 C7 128.67(11)
C5 C6 H9 115.7
C7 C6 H9 115.7
C8 C7 C17 117.86(12)
C8 C7 C6 122.23(12)
C17 C7 C6 119.77(11)
C9 C8 C7 121.29(12)
C9 C8 H10 119.4
C7 C8 H10 119.4
C8 C9 C10 120.23(13)
C8 C9 H11 119.9
C10 C9 H11 119.9
C18 C10 C9 119.21(13)
C18 C10 H2 120.4
C9 C10 H2 120.4
N3 C11 C1 122.47(13)
N3 C11 H19 118.8
C1 C11 H19 118.8
C22 C12 N2 129.94(12)
C22 C12 C13 122.44(12)
N2 C12 C13 107.63(10)
C19 C13 C12 118.85(11)
C19 C13 C14 133.93(12)
C12 C13 C14 107.22(11)
C4 C14 C13 108.37(11)
C4 C14 H14 125.8
C13 C14 H14 125.8
C5 C15 C16 113.38(10)
C5 C15 H5 108.9
C16 C15 H5 108.9
C5 C15 H4 108.9
C16 C15 H4 108.9
H5 C15 H4 107.7
C15 C16 H6 109.5
C15 C16 H7 109.5
H6 C16 H7 109.5
C15 C16 H8 109.5
H6 C16 H8 109.5
H7 C16 H8 109.5
C18 C17 C7 120.64(12)
C18 C17 H13 119.7
C7 C17 H13 119.7
C17 C18 C10 120.77(12)
C17 C18 H12 119.6
C10 C18 H12 119.6
C20 C19 C13 119.11(12)
C20 C19 H18 120.4
C13 C19 H18 120.4
C19 C20 C21 120.89(12)
C19 C20 H17 119.6
C21 C20 H17 119.6
C22 C21 C20 121.36(12)
C22 C21 H16 119.3
C20 C21 H16 119.3
C21 C22 C12 117.35(12)
C21 C22 H15 121.3
C12 C22 H15 121.3

loop_
_geom_bond_atom_site_label_1
_geom_bond_atom_site_label_2
_geom_bond_distance
N1 C3 1.3295(17)
N1 C2 1.3342(18)
N2 C12 1.4017(16)
N2 C4 1.4107(15)
N2 C3 1.4171(16)
N3 C3 1.3312(16)
N3 C11 1.3409(18)
C1 C11 1.371(2)
C1 C2 1.378(2)
C1 H1 0.9500
C2 H3 0.9500
C4 C14 1.3582(18)
C4 C5 1.4677(17)
C5 C6 1.3419(18)
C5 C15 1.5096(16)
C6 C7 1.4691(17)
C6 H9 0.9500
C7 C8 1.3928(18)
C7 C17 1.4037(18)
C8 C9 1.3834(18)
C8 H10 0.9500
C9 C10 1.3872(19)
C9 H11 0.9500
C10 C18 1.3839(19)
C10 H2 0.9500
C11 H19 0.9500
C12 C22 1.3906(17)
C12 C13 1.4047(18)
C13 C19 1.4001(18)
C13 C14 1.4292(17)
C14 H14 0.9500
C15 C16 1.5250(18)
C15 H5 0.9900
C15 H4 0.9900
C16 H6 0.9800
C16 H7 0.9800
C16 H8 0.9800
C17 C18 1.3817(18)
C17 H13 0.9500
C18 H12 0.9500
C19 C20 1.3797(18)
C19 H18 0.9500
C20 C21 1.3991(19)
C20 H17 0.9500
C21 C22 1.3818(19)
C21 H16 0.9500
C22 H15 0.9500
